data_7102942
loop_
_publ_author_name
'Miller, Natalie A'
'Willis, Anthony C'
'Sherburn, Michael S'

_publ_section_title
;
 Formal total synthesis of triptolide.
;
_journal_issue 10
_journal_name_full 'Chemical communications (Cambridge, England)'
_journal_page_first 1226
_journal_page_last 1228
_journal_paper_doi 10.1039/b718754h
_journal_year 2008
_chemical_compound_source local
_chemical_formula_moiety 'C20 H26 O4'
_chemical_formula_sum 'C20 H26 O4'
_chemical_formula_weight 330.42
_space_group_IT_number 15
_symmetry_cell_setting monoclinic
_symmetry_space_group_name_Hall '-C 2yc'
_symmetry_space_group_name_H-M 'C 1 2/c 1'
_atom_sites_solution_hydrogens geom
_atom_sites_solution_primary direct
_audit_creation_date 06-01-16
_audit_creation_method CRYSTALS_ver_12.18
_audit_update_record
;
2006-01-17 - Report on C20 H26 O4 [monoclinic]
by Anthony C. Willis
for Natalie Miller and Mick Sherburn
2006-01-17 - passes checkcif tests with minor warnings
;
_cell_angle_alpha 90
_cell_angle_beta 102.9197(12)
_cell_angle_gamma 90
_cell_formula_units_Z 8
_cell_length_a 30.8694(6)
_cell_length_b 6.9089(1)
_cell_length_c 17.0770(4)
_cell_measurement_reflns_used 23282
_cell_measurement_temperature 200
_cell_measurement_theta_max 27
_cell_measurement_theta_min 3
_cell_volume 3549.87(12)
_computing_cell_refinement 'Denzo/Scalepack '
_computing_data_collection 'COLLECT (Nonius BV, 1997)'
_computing_data_reduction 'Denzo/Scalepack (Otwinowski & Minor, 1996)'
_computing_molecular_graphics
;
ORTEP-II (Johnson 1976) in teXsan (MSC, 1992-1997)
;
_computing_publication_material 'CRYSTALS '
_computing_structure_refinement 'CRYSTALS (Watkin et al 2003)'
_computing_structure_solution 'SIR92 (Altomare et al, 1994)'
_diffrn_ambient_temperature 200
_diffrn_measured_fraction_theta_full 0.998
_diffrn_measured_fraction_theta_max 0.998
_diffrn_measurement_device_type 'Nonius KappaCCD'
_diffrn_measurement_method ' \f and \w scans with CCD '
_diffrn_radiation_monochromator graphite
_diffrn_radiation_type 'Mo K\a'
_diffrn_radiation_wavelength 0.71073
_diffrn_reflns_av_R_equivalents 0.047
_diffrn_reflns_limit_h_max 40
_diffrn_reflns_limit_h_min -40
_diffrn_reflns_limit_k_max 8
_diffrn_reflns_limit_k_min -8
_diffrn_reflns_limit_l_max 22
_diffrn_reflns_limit_l_min -22
_diffrn_reflns_number 41222
_diffrn_reflns_theta_full 27.497
_diffrn_reflns_theta_max 27.5
_diffrn_reflns_theta_min 2.708
_diffrn_standards_number 0
_exptl_absorpt_coefficient_mu 0.085
_exptl_absorpt_correction_T_max 0.991
_exptl_absorpt_correction_T_min 0.978
_exptl_absorpt_correction_type integration
_exptl_absorpt_process_details
;
via Gaussian method (Coppens, 1970) implemented in maXus (2000)
;
_exptl_crystal_colour colourless
_exptl_crystal_density_diffrn 1.236
_exptl_crystal_density_meas ?
_exptl_crystal_description plate
_exptl_crystal_F_000 1424
_exptl_crystal_size_max 0.29
_exptl_crystal_size_mid 0.28
_exptl_crystal_size_min 0.13
_refine_diff_density_max 0.19
_refine_diff_density_min -0.13
_refine_ls_extinction_method None
_refine_ls_goodness_of_fit_ref 1.1124
_refine_ls_hydrogen_treatment refxyz
_refine_ls_matrix_type full
_refine_ls_number_parameters 295
_refine_ls_number_reflns 2406
_refine_ls_number_restraints 0
_refine_ls_R_factor_all 0.0612
_refine_ls_R_factor_gt 0.0321
_refine_ls_shift/su_max 0.002020
_refine_ls_structure_factor_coef F
_refine_ls_weighting_details
;
Method, part 1, Chebychev polynomial, (Watkin, 1994, Prince, 1982)
[weight] = 1.0/[A~0~*T~0~(x)+A~1~*T~1~(x) ... +A~n-1~]*T~n-1~(x)]
where A~i~ are the Chebychev coefficients listed below and x= Fcalc/Fmax
Method = Robust Weighting (Prince, 1982)
W = [weight] * [1-(deltaF/6*sigmaF)^2^]^2^
A~i~ are:
0.481 0.301 0.233
;
_refine_ls_weighting_scheme calc
_refine_ls_wR_factor_all 0.0614
_refine_ls_wR_factor_gt 0.0380
_refine_ls_wR_factor_ref 0.0380
_reflns_limit_h_max 38
_reflns_limit_h_min -40
_reflns_limit_k_max 8
_reflns_limit_k_min 0
_reflns_limit_l_max 22
_reflns_limit_l_min 0
_reflns_number_gt 2406
_reflns_number_total 4060
_reflns_threshold_expression I>2.0\s(I)
_cod_data_source_file b718754h.txt
_cod_data_source_block she0601a
_cod_depositor_comments
;
The following automatic conversions were performed:
'_symmetry_cell_setting' value 'Monoclinic' changed to 'monoclinic'
according to '/home/saulius/struct/CIF-dictionaries/cif_core.dic'
dictionary named 'cif_core.dic' version 2.4.1 from 2010-06-29.

Automatic conversion script
Id: cif_fix_enum 1527 2010-12-29 10:47:43Z saulius 
;
_cod_original_sg_symbol_H-M 'C 1 2/c 1 '
_cod_database_code 7102942

loop_
_symmetry_equiv_pos_as_xyz
x,y,z
-x,-y,-z
x+1/2,y+1/2,z
-x+1/2,-y+1/2,-z
-x,y,-z+1/2
x,-y,z+1/2
-x+1/2,y+1/2,-z+1/2
x+1/2,-y+1/2,z+1/2

loop_
_atom_site_label
_atom_site_type_symbol
_atom_site_fract_x
_atom_site_fract_y
_atom_site_fract_z
_atom_site_U_iso_or_equiv
_atom_site_occupancy
_atom_site_adp_type
_atom_site_refinement_flags_posn
_atom_site_refinement_flags_adp
_atom_site_refinement_flags_occupancy
_atom_site_disorder_assembly
_atom_site_disorder_group
_atom_site_attached_hydrogens
O1 O 0.30972(5) 0.5142(2) 0.82664(7) 0.0646 1.0000 Uani . . . . . .
O18 O 0.29095(5) 0.2030(2) 0.81366(9) 0.0802 1.0000 Uani . . . . . .
O20 O 0.39093(4) 0.35312(14) 0.53086(7) 0.0460 1.0000 Uani . . . . . .
O21 O 0.43763(4) 1.06836(15) 0.47610(8) 0.0510 1.0000 Uani . . . . . .
C2 C 0.30661(6) 0.3424(3) 0.78795(10) 0.0566 1.0000 Uani . . . . . .
C3 C 0.32486(5) 0.3596(2) 0.71312(9) 0.0398 1.0000 Uani . . . . . .
C4 C 0.28679(5) 0.3951(2) 0.63954(9) 0.0379 1.0000 Uani . . . . . .
C5 C 0.30558(5) 0.4558(2) 0.56786(9) 0.0328 1.0000 Uani . . . . . .
C6 C 0.33374(4) 0.64358(18) 0.58292(8) 0.0284 1.0000 Uani . . . . . .
C7 C 0.35930(4) 0.67669(17) 0.51557(8) 0.0275 1.0000 Uani . . . . . .
C8 C 0.38964(4) 0.51450(18) 0.50030(8) 0.0306 1.0000 Uani . . . . . .
C9 C 0.42068(5) 0.5604(2) 0.44896(8) 0.0312 1.0000 Uani . . . . . .
C10 C 0.43141(4) 0.74077(19) 0.43188(8) 0.0311 1.0000 Uani . . . . . .
C11 C 0.40766(5) 0.91021(19) 0.45982(10) 0.0360 1.0000 Uani . . . . . .
C12 C 0.38822(5) 0.85996(18) 0.53215(8) 0.0318 1.0000 Uani . . . . . .
C13 C 0.42377(5) 0.8346(2) 0.60974(9) 0.0372 1.0000 Uani . . . . . .
C14 C 0.40724(5) 0.7222(2) 0.67254(9) 0.0349 1.0000 Uani . . . . . .
C15 C 0.36761(4) 0.63715(19) 0.66285(8) 0.0302 1.0000 Uani . . . . . .
C16 C 0.35562(5) 0.5347(2) 0.73325(9) 0.0385 1.0000 Uani . . . . . .
C17 C 0.33054(7) 0.6560(3) 0.78386(11) 0.0554 1.0000 Uani . . . . . .
C19 C 0.30172(5) 0.8168(2) 0.58197(10) 0.0384 1.0000 Uani . . . . . .
C22 C 0.46664(5) 0.7881(2) 0.38606(9) 0.0364 1.0000 Uani . . . . . .
C23 C 0.49229(6) 0.6133(2) 0.36656(11) 0.0426 1.0000 Uani . . . . . .
C24 C 0.44632(7) 0.9014(3) 0.30941(13) 0.0589 1.0000 Uani . . . . . .
H1 H 0.4235(6) 1.158(3) 0.4942(12) 0.0600 1.0000 Uiso . . . . . .
H31 H 0.3403(6) 0.240(3) 0.7055(10) 0.0480 1.0000 Uiso . . . . . .
H41 H 0.2668(5) 0.495(3) 0.6528(10) 0.0460 1.0000 Uiso . . . . . .
H42 H 0.2697(5) 0.271(3) 0.6288(10) 0.0460 1.0000 Uiso . . . . . .
H51 H 0.3242(5) 0.348(2) 0.5563(9) 0.0394 1.0000 Uiso . . . . . .
H52 H 0.2814(5) 0.479(2) 0.5192(10) 0.0394 1.0000 Uiso . . . . . .
H71 H 0.3383(5) 0.692(2) 0.4650(9) 0.0327 1.0000 Uiso . . . . . .
H91 H 0.4354(5) 0.448(2) 0.4326(9) 0.0380 1.0000 Uiso . . . . . .
H111 H 0.3814(6) 0.939(2) 0.4129(10) 0.0442 1.0000 Uiso . . . . . .
H121 H 0.3684(5) 0.970(2) 0.5382(9) 0.0390 1.0000 Uiso . . . . . .
H131 H 0.4348(5) 0.965(2) 0.6318(10) 0.0449 1.0000 Uiso . . . . . .
H132 H 0.4516(6) 0.770(2) 0.6006(10) 0.0449 1.0000 Uiso . . . . . .
H141 H 0.4275(5) 0.708(2) 0.7240(10) 0.0413 1.0000 Uiso . . . . . .
H161 H 0.3836(6) 0.490(2) 0.7683(10) 0.0457 1.0000 Uiso . . . . . .
H171 H 0.3507(7) 0.738(3) 0.8265(13) 0.0693 1.0000 Uiso . . . . . .
H172 H 0.3059(7) 0.738(3) 0.7488(13) 0.0693 1.0000 Uiso . . . . . .
H191 H 0.3182(6) 0.936(3) 0.6058(10) 0.0469 1.0000 Uiso . . . . . .
H192 H 0.2781(6) 0.785(2) 0.6110(10) 0.0469 1.0000 Uiso . . . . . .
H193 H 0.2867(6) 0.844(2) 0.5257(11) 0.0469 1.0000 Uiso . . . . . .
H221 H 0.4876(6) 0.875(2) 0.4212(10) 0.0448 1.0000 Uiso . . . . . .
H231 H 0.5165(6) 0.657(3) 0.3416(11) 0.0527 1.0000 Uiso . . . . . .
H232 H 0.5056(6) 0.537(3) 0.4171(11) 0.0527 1.0000 Uiso . . . . . .
H233 H 0.4728(6) 0.523(3) 0.3306(11) 0.0527 1.0000 Uiso . . . . . .
H241 H 0.4701(8) 0.942(3) 0.2843(12) 0.0746 1.0000 Uiso . . . . . .
H242 H 0.4302(7) 1.018(3) 0.3217(13) 0.0746 1.0000 Uiso . . . . . .
H243 H 0.4257(7) 0.817(3) 0.2692(13) 0.0746 1.0000 Uiso . . . . . .

loop_
_atom_site_aniso_label
_atom_site_aniso_U_11
_atom_site_aniso_U_22
_atom_site_aniso_U_33
_atom_site_aniso_U_23
_atom_site_aniso_U_13
_atom_site_aniso_U_12
O1 0.0774(9) 0.0838(9) 0.0411(6) 0.0019(7) 0.0313(6) -0.0089(8)
O18 0.0846(10) 0.0985(11) 0.0626(9) 0.0229(8) 0.0274(8) -0.0340(9)
O20 0.0561(7) 0.0240(5) 0.0682(7) 0.0074(5) 0.0361(6) 0.0065(5)
O21 0.0596(7) 0.0230(5) 0.0839(9) -0.0010(5) 0.0446(7) 0.0000(5)
C2 0.0521(10) 0.0769(13) 0.0431(9) 0.0136(9) 0.0154(8) -0.0100(9)
C3 0.0408(8) 0.0416(8) 0.0398(8) 0.0069(7) 0.0148(6) -0.0033(7)
C4 0.0344(7) 0.0403(8) 0.0418(8) 0.0010(6) 0.0145(6) -0.0018(6)
C5 0.0315(7) 0.0335(7) 0.0339(7) -0.0009(6) 0.0083(6) -0.0019(6)
C6 0.0306(6) 0.0263(6) 0.0298(6) -0.0006(5) 0.0099(5) 0.0026(5)
C7 0.0317(7) 0.0248(6) 0.0269(6) 0.0008(5) 0.0081(5) 0.0036(5)
C8 0.0380(7) 0.0236(6) 0.0321(7) -0.0025(5) 0.0119(6) 0.0015(5)
C9 0.0392(7) 0.0261(6) 0.0312(7) -0.0010(5) 0.0140(6) 0.0055(6)
C10 0.0370(7) 0.0303(7) 0.0278(6) 0.0036(5) 0.0112(5) 0.0066(6)
C11 0.0412(8) 0.0234(6) 0.0478(8) 0.0067(6) 0.0194(7) 0.0050(6)
C12 0.0382(7) 0.0213(6) 0.0400(7) -0.0003(6) 0.0176(6) 0.0046(5)
C13 0.0396(8) 0.0339(7) 0.0404(8) -0.0086(6) 0.0143(6) -0.0081(6)
C14 0.0384(7) 0.0344(7) 0.0312(7) -0.0053(6) 0.0063(6) -0.0023(6)
C15 0.0361(7) 0.0286(6) 0.0276(6) -0.0029(5) 0.0107(5) 0.0016(6)
C16 0.0417(8) 0.0430(8) 0.0314(7) 0.0025(6) 0.0096(6) -0.0029(6)
C17 0.0743(12) 0.0619(11) 0.0374(9) -0.0048(8) 0.0278(9) -0.0070(10)
C19 0.0361(8) 0.0364(8) 0.0454(9) 0.0011(7) 0.0153(7) 0.0076(6)
C22 0.0390(8) 0.0361(7) 0.0385(8) 0.0059(6) 0.0178(6) 0.0046(6)
C23 0.0439(8) 0.0464(9) 0.0425(8) -0.0010(7) 0.0203(7) 0.0072(7)
C24 0.0566(11) 0.0703(12) 0.0583(11) 0.0339(10) 0.0310(9) 0.0162(10)

loop_
_atom_type_symbol
_atom_type_scat_dispersion_real
_atom_type_scat_dispersion_imag
_atom_type_scat_Cromer_Mann_a1
_atom_type_scat_Cromer_Mann_b1
_atom_type_scat_Cromer_Mann_a2
_atom_type_scat_Cromer_Mann_b2
_atom_type_scat_Cromer_Mann_a3
_atom_type_scat_Cromer_Mann_b3
_atom_type_scat_Cromer_Mann_a4
_atom_type_scat_Cromer_Mann_b4
_atom_type_scat_Cromer_Mann_c
_atom_type_scat_source
C 0.0033 0.0016 2.3100 20.8439 1.0200 10.2075 1.5886 0.5687 0.8650 51.6512 0.2156 'International Tables Vol C 4.2.6.8 and 6.1.1.4'
H 0.0000 0.0000 0.4930 10.5109 0.3229 26.1257 0.1402 3.1424 0.0408 57.7998 0.0030 'International Tables Vol C 4.2.6.8 and 6.1.1.4'
O 0.0106 0.0060 3.0485 13.2771 2.2868 5.7011 1.5463 0.3239 0.8670 32.9089 0.2508 'International Tables Vol C 4.2.6.8 and 6.1.1.4'

loop_
_exptl_crystal_face_index_h
_exptl_crystal_face_index_k
_exptl_crystal_face_index_l
_exptl_crystal_face_perp_dist
1 0 0 0.050
-1 0 0 0.080
0 1 0 0.130
0 -1 0 0.160
0 0 1 0.140
0 0 -1 0.140
2 0 1 0.053
-2 0 -1 0.100
2 -1 4 0.073

loop_
_geom_angle_atom_site_label_1
_geom_angle_site_symmetry_1
_geom_angle_atom_site_label_2
_geom_angle_site_symmetry_2
_geom_angle_atom_site_label_3
_geom_angle_site_symmetry_3
_geom_angle
_geom_angle_publ_flag
C2 . O1 . C17 . 109.70(13) yes
C11 . O21 . H1 . 105.3(13) no
O1 . C2 . O18 . 120.99(16) yes
O1 . C2 . C3 . 110.17(14) yes
O18 . C2 . C3 . 128.84(19) yes
C2 . C3 . C4 . 110.02(13) yes
C2 . C3 . C16 . 101.68(13) yes
C4 . C3 . C16 . 112.38(13) yes
C2 . C3 . H31 . 109.3(10) no
C4 . C3 . H31 . 109.4(10) no
C16 . C3 . H31 . 113.8(10) no
C3 . C4 . C5 . 109.97(12) yes
C3 . C4 . H41 . 109.1(9) no
C5 . C4 . H41 . 111.2(10) no
C3 . C4 . H42 . 106.8(9) no
C5 . C4 . H42 . 111.5(10) no
H41 . C4 . H42 . 108.1(13) no
C4 . C5 . C6 . 113.36(11) yes
C4 . C5 . H51 . 107.1(9) no
C6 . C5 . H51 . 109.7(9) no
C4 . C5 . H52 . 111.4(9) no
C6 . C5 . H52 . 107.0(9) no
H51 . C5 . H52 . 108.3(13) no
C5 . C6 . C7 . 111.09(10) yes
C5 . C6 . C15 . 111.79(11) yes
C7 . C6 . C15 . 107.93(10) yes
C5 . C6 . C19 . 108.16(11) yes
C7 . C6 . C19 . 107.91(11) yes
C15 . C6 . C19 . 109.90(11) yes
C6 . C7 . C8 . 117.00(10) yes
C6 . C7 . C12 . 110.83(10) yes
C8 . C7 . C12 . 106.49(10) yes
C6 . C7 . H71 . 109.2(9) no
C8 . C7 . H71 . 104.1(9) no
C12 . C7 . H71 . 108.9(9) no
C7 . C8 . O20 . 124.00(12) yes
C7 . C8 . C9 . 116.86(11) yes
O20 . C8 . C9 . 119.06(12) yes
C8 . C9 . C10 . 123.83(12) yes
C8 . C9 . H91 . 114.2(9) no
C10 . C9 . H91 . 121.7(9) no
C9 . C10 . C11 . 119.37(12) yes
C9 . C10 . C22 . 123.80(12) yes
C11 . C10 . C22 . 116.83(11) yes
C10 . C11 . O21 . 108.47(11) yes
C10 . C11 . C12 . 112.59(11) yes
O21 . C11 . C12 . 111.91(13) yes
C10 . C11 . H111 . 104.8(9) no
O21 . C11 . H111 . 111.8(9) no
C12 . C11 . H111 . 107.0(9) no
C7 . C12 . C11 . 110.77(11) yes
C7 . C12 . C13 . 109.85(11) yes
C11 . C12 . C13 . 112.99(12) yes
C7 . C12 . H121 . 107.7(9) no
C11 . C12 . H121 . 105.7(9) no
C13 . C12 . H121 . 109.6(9) no
C12 . C13 . C14 . 112.64(12) yes
C12 . C13 . H131 . 109.9(9) no
C14 . C13 . H131 . 109.6(9) no
C12 . C13 . H132 . 112.7(9) no
C14 . C13 . H132 . 108.6(9) no
H131 . C13 . H132 . 103.0(13) no
C13 . C14 . C15 . 125.99(14) yes
C13 . C14 . H141 . 116.8(9) no
C15 . C14 . H141 . 117.2(9) no
C6 . C15 . C14 . 121.68(12) yes
C6 . C15 . C16 . 119.05(12) yes
C14 . C15 . C16 . 119.26(13) yes
C3 . C16 . C15 . 116.24(12) yes
C3 . C16 . C17 . 101.10(13) yes
C15 . C16 . C17 . 115.94(13) yes
C3 . C16 . H161 . 107.9(10) no
C15 . C16 . H161 . 107.1(10) no
C17 . C16 . H161 . 108.1(10) no
C16 . C17 . O1 . 104.53(14) yes
C16 . C17 . H171 . 113.7(11) no
O1 . C17 . H171 . 106.5(11) no
C16 . C17 . H172 . 112.0(11) no
O1 . C17 . H172 . 108.2(11) no
H171 . C17 . H172 . 111.5(16) no
C6 . C19 . H191 . 111.4(10) no
C6 . C19 . H192 . 111.2(10) no
H191 . C19 . H192 . 110.0(13) no
C6 . C19 . H193 . 108.5(10) no
H191 . C19 . H193 . 108.7(13) no
H192 . C19 . H193 . 106.9(13) no
C10 . C22 . C23 . 114.32(12) yes
C10 . C22 . C24 . 110.37(12) yes
C23 . C22 . C24 . 110.60(14) yes
C10 . C22 . H221 . 105.5(10) no
C23 . C22 . H221 . 108.2(10) no
C24 . C22 . H221 . 107.4(10) no
C22 . C23 . H231 . 109.5(10) no
C22 . C23 . H232 . 111.0(10) no
H231 . C23 . H232 . 109.0(14) no
C22 . C23 . H233 . 111.3(11) no
H231 . C23 . H233 . 110.0(15) no
H232 . C23 . H233 . 106.0(14) no
C22 . C24 . H241 . 108.7(12) no
C22 . C24 . H242 . 111.2(12) no
H241 . C24 . H242 . 108.7(17) no
C22 . C24 . H243 . 111.1(13) no
H241 . C24 . H243 . 107.0(17) no
H242 . C24 . H243 . 110.1(17) no

loop_
_geom_bond_atom_site_label_1
_geom_bond_site_symmetry_1
_geom_bond_atom_site_label_2
_geom_bond_site_symmetry_2
_geom_bond_distance
_geom_bond_publ_flag
O1 . C2 . 1.351(2) yes
O1 . C17 . 1.455(2) yes
O18 . C2 . 1.204(2) yes
O20 . C8 . 1.2279(16) yes
O21 . C11 . 1.4184(18) yes
O21 . H1 . 0.85(2) no
C2 . C3 . 1.512(2) yes
C3 . C4 . 1.536(2) yes
C3 . C16 . 1.529(2) yes
C3 . H31 . 0.978(18) no
C4 . C5 . 1.5259(19) yes
C4 . H41 . 0.987(17) no
C4 . H42 . 0.999(17) no
C5 . C6 . 1.5506(18) yes
C5 . H51 . 0.989(16) no
C5 . H52 . 0.999(16) no
C6 . C7 . 1.5503(17) yes
C6 . C15 . 1.5232(18) yes
C6 . C19 . 1.5496(19) yes
C7 . C8 . 1.5200(17) yes
C7 . C12 . 1.5386(18) yes
C7 . H71 . 0.963(15) no
C8 . C9 . 1.4707(18) yes
C9 . C10 . 1.3380(19) yes
C9 . H91 . 0.970(16) no
C10 . C11 . 1.5140(18) yes
C10 . C22 . 1.5107(19) yes
C11 . C12 . 1.5289(19) yes
C11 . H111 . 1.023(17) no
C12 . C13 . 1.530(2) yes
C12 . H121 . 0.998(16) no
C13 . C14 . 1.503(2) yes
C13 . H131 . 1.003(17) no
C13 . H132 . 1.010(17) no
C14 . C15 . 1.334(2) yes
C14 . H141 . 0.963(17) no
C15 . C16 . 1.5106(19) yes
C16 . C17 . 1.532(2) yes
C16 . H161 . 0.982(17) no
C17 . H171 . 1.02(2) no
C17 . H172 . 1.03(2) no
C19 . H191 . 1.008(17) no
C19 . H192 . 0.993(17) no
C19 . H193 . 0.988(18) no
C22 . C23 . 1.521(2) yes
C22 . C24 . 1.534(2) yes
C22 . H221 . 0.982(18) no
C23 . H231 . 0.986(18) no
C23 . H232 . 1.018(19) no
C23 . H233 . 0.981(19) no
C24 . H241 . 0.97(2) no
C24 . H242 . 1.00(2) no
C24 . H243 . 1.01(2) no

loop_
_geom_contact_atom_site_label_1
_geom_contact_atom_site_label_2
_geom_contact_distance
_geom_contact_site_symmetry_1
_geom_contact_site_symmetry_2
_geom_contact_publ_flag
O1 C8 3.413(2) . 6_565 no
O1 C7 3.505(2) . 6_565 no
O18 C4 3.432(2) . 7_546 no
O20 O21 2.725(2) . 1_545 no
O20 C11 3.374(2) . 1_545 no
O20 C12 3.408(2) . 1_545 no
O21 C9 3.455(2) . 1_565 no
O21 C8 3.484(2) . 1_565 no
O21 C22 3.485(2) . 2_676 no
C14 C24 3.524(2) . 6_575 no

loop_
_geom_hbond_atom_site_label_D
_geom_hbond_atom_site_label_H
_geom_hbond_atom_site_label_A
_geom_hbond_distance_DH
_geom_hbond_distance_HA
_geom_hbond_distance_DA
_geom_hbond_angle_DHA
_geom_hbond_site_symmetry_A
_geom_hbond_publ_flag
O21 H1 O20 0.85(2) 1.87(2) 2.725(2) 178(2) 1_565 yes

loop_
_geom_torsion_atom_site_label_1
_geom_torsion_atom_site_label_2
_geom_torsion_atom_site_label_3
_geom_torsion_atom_site_label_4
_geom_torsion_site_symmetry_1
_geom_torsion_site_symmetry_2
_geom_torsion_site_symmetry_3
_geom_torsion_site_symmetry_4
_geom_torsion
_geom_torsion_publ_flag
O1 C2 C3 C4 . . . . -96.5(1) no
O1 C2 C3 C16 . . . . 22.8(2) no
O1 C17 C16 C3 . . . . 33.7(1) no
O1 C17 C16 C15 . . . . 160.3(1) no
O18 C2 O1 C17 . . . . 178.9(2) no
O18 C2 C3 C4 . . . . 83.4(2) no
O18 C2 C3 C16 . . . . -157.4(2) no
O20 C8 C7 C6 . . . . 9.0(2) no
O20 C8 C7 C12 . . . . 133.6(1) no
O20 C8 C9 C10 . . . . -159.8(1) no
O21 C11 C10 C9 . . . . 148.1(1) no
O21 C11 C10 C22 . . . . -31.5(2) no
O21 C11 C12 C7 . . . . -174.7(1) no
O21 C11 C12 C13 . . . . -51.0(1) no
C2 O1 C17 C16 . . . . -21.0(2) no
C2 C3 C4 C5 . . . . 167.7(1) no
C2 C3 C16 C15 . . . . -159.7(1) no
C2 C3 C16 C17 . . . . -33.3(1) no
C3 C2 O1 C17 . . . . -1.3(2) no
C3 C4 C5 C6 . . . . -59.7(1) no
C3 C16 C15 C6 . . . . 32.6(2) no
C3 C16 C15 C14 . . . . -148.4(1) no
C4 C3 C16 C15 . . . . -42.1(2) no
C4 C3 C16 C17 . . . . 84.3(2) no
C4 C5 C6 C7 . . . . 169.0(1) no
C4 C5 C6 C15 . . . . 48.4(2) no
C4 C5 C6 C19 . . . . -72.7(1) no
C5 C4 C3 C16 . . . . 55.2(2) no
C5 C6 C7 C8 . . . . -56.0(1) no
C5 C6 C7 C12 . . . . -178.4(1) no
C5 C6 C15 C14 . . . . 146.5(1) no
C5 C6 C15 C16 . . . . -34.6(2) no
C6 C7 C8 C9 . . . . -167.6(1) no
C6 C7 C12 C11 . . . . -171.2(1) no
C6 C7 C12 C13 . . . . 63.3(1) no
C6 C15 C14 C13 . . . . 0.9(2) no
C6 C15 C16 C17 . . . . -86.0(2) no
C7 C6 C15 C14 . . . . 24.0(2) no
C7 C6 C15 C16 . . . . -157.0(1) no
C7 C8 C9 C10 . . . . 17.0(2) no
C7 C12 C11 C10 . . . . -52.2(1) no
C7 C12 C13 C14 . . . . -36.2(2) no
C8 C7 C6 C15 . . . . 66.8(1) no
C8 C7 C6 C19 . . . . -174.4(1) no
C8 C7 C12 C11 . . . . 60.6(1) no
C8 C7 C12 C13 . . . . -64.9(1) no
C8 C9 C10 C11 . . . . -5.9(2) no
C8 C9 C10 C22 . . . . 173.7(1) no
C9 C8 C7 C12 . . . . -43.1(1) no
C9 C10 C11 C12 . . . . 23.7(2) no
C9 C10 C22 C23 . . . . -5.1(2) no
C9 C10 C22 C24 . . . . 120.4(1) no
C10 C11 C12 C13 . . . . 71.5(1) no
C11 C10 C22 C23 . . . . 174.5(1) no
C11 C10 C22 C24 . . . . -60.1(2) no
C11 C12 C13 C14 . . . . -160.5(1) no
C12 C7 C6 C15 . . . . -55.5(1) no
C12 C7 C6 C19 . . . . 63.2(1) no
C12 C11 C10 C22 . . . . -155.9(1) no
C12 C13 C14 C15 . . . . 5.3(2) no
C13 C14 C15 C16 . . . . -178.1(1) no
C14 C15 C6 C19 . . . . -93.4(2) no
C14 C15 C16 C17 . . . . 93.0(2) no
C16 C15 C6 C19 . . . . 85.5(1) no
